data_7110388
loop_
_publ_author_name
'McCague, Raymond'
'Pritchard, Robin G.'
'Stoodley, Richard J.'
'Williamson, Douglas S.'

_publ_section_title
;
 Practical radical cyclisations leading to the construction of
 near-stereopure quaternary carbon stereogenic centres
;
_journal_issue 24
_journal_name_full 'Chemical Communications'
_journal_page_first 2691
_journal_paper_doi 10.1039/a807930g
_journal_year 1998
_chemical_formula_sum 'C23 H34 O12'
_chemical_formula_weight 502.50
_chemical_name_systematic
; 
 ? 
;
_space_group_IT_number 4
_symmetry_cell_setting monoclinic
_symmetry_space_group_name_Hall 'P 2yb'
_symmetry_space_group_name_H-M 'P 1 21 1'
_atom_sites_solution_hydrogens geom
_atom_sites_solution_primary direct
_atom_sites_solution_secondary difmap
_audit_creation_method SHELXL-97
_cell_angle_alpha 90.00
_cell_angle_beta 90.36(4)
_cell_angle_gamma 90.00
_cell_formula_units_Z 4
_cell_length_a 6.425(6)
_cell_length_b 23.566(7)
_cell_length_c 17.545(7)
_cell_measurement_temperature 293(2)
_cell_volume 2656(3)
_computing_structure_refinement 'SHELXL-97 (Sheldrick, 1997)'
_computing_structure_solution 'SHELXS-97 (Sheldrick, 1990)'
_diffrn_ambient_temperature 293(2)
_diffrn_measured_fraction_theta_full 0.992
_diffrn_measured_fraction_theta_max 0.992
_diffrn_radiation_monochromator graphite
_diffrn_radiation_source 'fine-focus sealed tube'
_diffrn_radiation_type MoK\a
_diffrn_radiation_wavelength 0.71073
_diffrn_reflns_av_R_equivalents 0.0000
_diffrn_reflns_av_sigmaI/netI 0.1840
_diffrn_reflns_limit_h_max 7
_diffrn_reflns_limit_h_min -7
_diffrn_reflns_limit_k_max 3
_diffrn_reflns_limit_k_min -27
_diffrn_reflns_limit_l_max 20
_diffrn_reflns_limit_l_min -19
_diffrn_reflns_number 4309
_diffrn_reflns_theta_full 24.11
_diffrn_reflns_theta_max 24.11
_diffrn_reflns_theta_min 1.73
_exptl_absorpt_coefficient_mu 0.102
_exptl_crystal_colour colourless
_exptl_crystal_density_diffrn 1.256
_exptl_crystal_density_method 'not measured'
_exptl_crystal_description needle
_exptl_crystal_F_000 1072
_exptl_crystal_size_max 0.35
_exptl_crystal_size_mid 0.20
_exptl_crystal_size_min 0.20
_refine_diff_density_max 0.651
_refine_diff_density_min -0.451
_refine_diff_density_rms 0.128
_refine_ls_abs_structure_details 'Flack H D (1983), Acta Cryst. A39, 876-881'
_refine_ls_abs_structure_Flack 2(4)
_refine_ls_extinction_coef 0.110(10)
_refine_ls_extinction_expression Fc^*^=kFc[1+0.001xFc^2^\l^3^/sin(2\q)]^-1/4^
_refine_ls_extinction_method SHELXL
_refine_ls_goodness_of_fit_ref 1.340
_refine_ls_hydrogen_treatment mixed
_refine_ls_matrix_type full
_refine_ls_number_parameters 646
_refine_ls_number_reflns 4309
_refine_ls_number_restraints 1
_refine_ls_restrained_S_all 1.340
_refine_ls_R_factor_all 0.2519
_refine_ls_R_factor_gt 0.1276
_refine_ls_shift/su_max 0.077
_refine_ls_shift/su_mean 0.014
_refine_ls_structure_factor_coef Fsqd
_refine_ls_weighting_details 'calc w=1/[\s^2^(Fo^2^)+(0.1000P)^2^+0.0000P] where P=(Fo^2^+2Fc^2^)/3'
_refine_ls_weighting_scheme calc
_refine_ls_wR_factor_gt 0.2426
_refine_ls_wR_factor_ref 0.2893
_reflns_number_gt 2004
_reflns_number_total 4309
_reflns_threshold_expression >2sigma(I)
_cod_data_source_file 807930gsup1.cif
_cod_data_source_block stud96
_cod_depositor_comments
;
The following automatic conversions were performed:
'_atom_site_symetry_multiplicity' tag replaced with
'_atom_site_symmetry_multiplicity'.

Automatic conversion script
Id: cif_correct_tags 1440 2010-10-19 06:21:57Z saulius 
;
_cod_original_sg_symbol_H-M 'P 21'
_cod_database_code 7110388

loop_
_symmetry_equiv_pos_as_xyz
'x, y, z'
'-x, y+1/2, -z'

loop_
_atom_site_label
_atom_site_type_symbol
_atom_site_fract_x
_atom_site_fract_y
_atom_site_fract_z
_atom_site_U_iso_or_equiv
_atom_site_adp_type
_atom_site_occupancy
_atom_site_symmetry_multiplicity
_atom_site_calc_flag
_atom_site_refinement_flags
O1 O -0.2181(17) 0.3407(6) 0.4262(8) 0.076(4) Uani 1 1 d .
O2 O 0.1186(14) 0.3086(5) 0.4544(6) 0.057(3) Uani 1 1 d .
O6 O -0.328(3) 0.1577(9) 0.4374(12) 0.150(8) Uani 1 1 d .
O1' O 0.2475(14) 0.3960(5) 0.4434(7) 0.058(3) Uani 1 1 d .
O2' O 0.2757(16) 0.2998(5) 0.6032(7) 0.055(3) Uani 1 1 d .
O3' O 0.6334(16) 0.3743(5) 0.6268(7) 0.056(3) Uani 1 1 d .
O4' O 0.5417(17) 0.4873(5) 0.5747(7) 0.065(4) Uani 1 1 d .
O6' O 0.5188(18) 0.4693(6) 0.3730(8) 0.075(4) Uani 1 1 d .
O7' O 0.582(3) 0.5544(9) 0.3269(11) 0.142(8) Uani 1 1 d .
O9' O 0.554(3) 0.2427(7) 0.5843(12) 0.128(7) Uani 1 1 d .
O11' O 0.479(3) 0.3802(10) 0.7417(9) 0.130(7) Uani 1 1 d .
O13' O 0.845(2) 0.4970(7) 0.5192(10) 0.110(6) Uani 1 1 d .
C2 C -0.1033(19) 0.2960(8) 0.4561(11) 0.060(5) Uani 1 1 d .
H2 H -0.1459 0.2891 0.5088 0.071 Uiso 1 1 calc R
C3 C -0.149(2) 0.2417(8) 0.4067(9) 0.051(5) Uani 1 1 d .
C4 C -0.347(3) 0.2601(10) 0.3651(12) 0.074(6) Uani 1 1 d .
H4 H -0.4681 0.2539 0.3980 0.089 Uiso 1 1 calc R
C5 C -0.311(4) 0.3237(12) 0.3554(14) 0.120(10) Uani 1 1 d .
H5A H -0.2180 0.3311 0.3132 0.144 Uiso 1 1 calc R
H5B H -0.4410 0.3436 0.3466 0.144 Uiso 1 1 calc R
C6 C -0.192(3) 0.1903(10) 0.4581(13) 0.084(7) Uani 1 1 d .
C7 C -0.040(3) 0.1772(10) 0.5189(14) 0.094(7) Uani 1 1 d .
H7A H -0.0344 0.2087 0.5545 0.113 Uiso 1 1 calc R
H7B H 0.0971 0.1731 0.4966 0.113 Uiso 1 1 calc R
C8 C -0.096(5) 0.1220(11) 0.5628(16) 0.130(10) Uani 1 1 d .
H8A H 0.0294 0.1042 0.5811 0.195 Uiso 1 1 calc R
H8B H -0.1683 0.0964 0.5293 0.195 Uiso 1 1 calc R
H8C H -0.1833 0.1312 0.6053 0.195 Uiso 1 1 calc R
C9 C 0.035(2) 0.2285(8) 0.3535(10) 0.060(5) Uani 1 1 d .
H9A H 0.1549 0.2184 0.3836 0.090 Uiso 1 1 calc R
H9B H 0.0663 0.2614 0.3234 0.090 Uiso 1 1 calc R
H9C H -0.0012 0.1975 0.3205 0.090 Uiso 1 1 calc R
C10 C -0.386(4) 0.2310(12) 0.2857(14) 0.115(9) Uani 1 1 d .
H10A H -0.2803 0.2427 0.2506 0.172 Uiso 1 1 calc R
H10B H -0.5203 0.2421 0.2662 0.172 Uiso 1 1 calc R
H10C H -0.3817 0.1906 0.2916 0.172 Uiso 1 1 calc R
C1' C 0.173(2) 0.3558(7) 0.4966(10) 0.048(5) Uani 1 1 d .
H1' H 0.0566 0.3704 0.5264 0.057 Uiso 1 1 calc R
C2' C 0.355(2) 0.3385(7) 0.5465(9) 0.042(4) Uani 1 1 d .
H2' H 0.4631 0.3201 0.5160 0.050 Uiso 1 1 calc R
C3' C 0.4437(19) 0.3902(7) 0.5881(9) 0.045(4) Uani 1 1 d .
H3' H 0.3423 0.4049 0.6247 0.054 Uiso 1 1 calc R
C4' C 0.498(2) 0.4361(8) 0.5294(11) 0.060(5) Uani 1 1 d .
H4' H 0.6183 0.4250 0.4989 0.072 Uiso 1 1 calc R
C5' C 0.310(2) 0.4472(7) 0.4796(10) 0.049(5) Uani 1 1 d .
H5' H 0.1955 0.4610 0.5114 0.059 Uiso 1 1 calc R
C6' C 0.356(2) 0.4914(8) 0.4179(11) 0.065(5) Uani 1 1 d .
H6'1 H 0.2331 0.4980 0.3867 0.077 Uiso 1 1 calc R
H6'2 H 0.3978 0.5270 0.4410 0.077 Uiso 1 1 calc R
C7' C 0.634(4) 0.5049(11) 0.3306(13) 0.082(7) Uani 1 1 d .
C8' C 0.800(4) 0.4789(14) 0.2862(15) 0.140(12) Uani 1 1 d .
H8'1 H 0.8316 0.4422 0.3068 0.210 Uiso 1 1 calc R
H8'2 H 0.9214 0.5025 0.2885 0.210 Uiso 1 1 calc R
H8'3 H 0.7550 0.4750 0.2342 0.210 Uiso 1 1 calc R
C9' C 0.397(3) 0.2548(10) 0.6201(14) 0.081(7) Uani 1 1 d .
C10' C 0.302(4) 0.2167(11) 0.6750(16) 0.118(10) Uani 1 1 d .
H10D H 0.1668 0.2309 0.6886 0.177 Uiso 1 1 calc R
H10E H 0.3879 0.2144 0.7198 0.177 Uiso 1 1 calc R
H10F H 0.2874 0.1796 0.6529 0.177 Uiso 1 1 calc R
C11' C 0.622(3) 0.3701(9) 0.7003(12) 0.071(6) Uani 1 1 d .
C12' C 0.842(4) 0.3486(13) 0.7316(15) 0.131(11) Uani 1 1 d .
H12A H 0.9267 0.3808 0.7449 0.196 Uiso 1 1 calc R
H12B H 0.9103 0.3269 0.6928 0.196 Uiso 1 1 calc R
H12C H 0.8218 0.3254 0.7758 0.196 Uiso 1 1 calc R
C13' C 0.723(3) 0.5106(10) 0.5684(15) 0.093(8) Uani 1 1 d .
C14' C 0.731(4) 0.5646(10) 0.6105(16) 0.108(8) Uani 1 1 d .
H14A H 0.7507 0.5571 0.6639 0.162 Uiso 1 1 calc R
H14B H 0.6033 0.5849 0.6029 0.162 Uiso 1 1 calc R
H14C H 0.8453 0.5871 0.5922 0.162 Uiso 1 1 calc R
O21 O 0.7197(17) 0.0251(5) 0.9266(7) 0.066(4) Uani 1 1 d .
O22 O 0.3865(14) 0.0571(5) 0.9545(7) 0.050(3) Uani 1 1 d .
O26 O 0.831(3) 0.2066(8) 0.9375(11) 0.142(8) Uani 1 1 d .
O21' O 0.2550(14) -0.0314(5) 0.9420(6) 0.051(3) Uani 1 1 d .
O22' O 0.2230(16) 0.0668(5) 1.1022(7) 0.058(3) Uani 1 1 d .
O23' O -0.1310(15) -0.0088(5) 1.1287(7) 0.061(3) Uani 1 1 d .
O24' O -0.0433(15) -0.1212(5) 1.0749(6) 0.055(3) Uani 1 1 d .
O26' O -0.0247(19) -0.1044(6) 0.8731(8) 0.074(4) Uani 1 1 d .
O27' O -0.080(4) -0.1874(10) 0.8281(12) 0.151(8) Uani 1 1 d .
O29' O -0.055(2) 0.1218(7) 1.0845(12) 0.121(7) Uani 1 1 d .
O31' O 0.021(3) -0.0100(9) 1.2412(10) 0.121(6) Uani 1 1 d .
O33' O -0.3547(18) -0.1284(7) 1.0229(11) 0.118(7) Uani 1 1 d .
C22 C 0.595(2) 0.0699(7) 0.9572(11) 0.054(5) Uani 1 1 d .
H22 H 0.6367 0.0769 1.0102 0.065 Uiso 1 1 calc R
C23 C 0.651(2) 0.1235(9) 0.9075(11) 0.065(6) Uani 1 1 d .
C24 C 0.843(3) 0.1021(10) 0.8615(11) 0.076(6) Uani 1 1 d .
H24 H 0.9662 0.1077 0.8938 0.091 Uiso 1 1 calc R
C25 C 0.807(2) 0.0407(9) 0.8563(10) 0.063(5) Uani 1 1 d .
H25A H 0.7121 0.0320 0.8147 0.075 Uiso 1 1 calc R
H25B H 0.9368 0.0207 0.8480 0.075 Uiso 1 1 calc R
C26 C 0.685(3) 0.1765(8) 0.9551(12) 0.070(6) Uani 1 1 d .
C27 C 0.542(4) 0.1870(10) 1.0218(13) 0.095(7) Uani 1 1 d .
H27A H 0.3998 0.1870 1.0032 0.114 Uiso 1 1 calc R
H27B H 0.5565 0.1556 1.0572 0.114 Uiso 1 1 calc R
C28 C 0.579(5) 0.2411(12) 1.0647(18) 0.145(12) Uani 1 1 d .
H28A H 0.4757 0.2452 1.1035 0.217 Uiso 1 1 calc R
H28B H 0.5710 0.2726 1.0301 0.217 Uiso 1 1 calc R
H28C H 0.7150 0.2401 1.0879 0.217 Uiso 1 1 calc R
C29 C 0.461(3) 0.1390(10) 0.8543(12) 0.086(7) Uani 1 1 d .
H29A H 0.4262 0.1069 0.8231 0.128 Uiso 1 1 calc R
H29B H 0.4986 0.1704 0.8223 0.128 Uiso 1 1 calc R
H29C H 0.3441 0.1493 0.8849 0.128 Uiso 1 1 calc R
C30 C 0.885(4) 0.1311(13) 0.7871(15) 0.146(13) Uani 1 1 d .
H30A H 0.9084 0.1708 0.7959 0.218 Uiso 1 1 calc R
H30B H 0.7667 0.1264 0.7538 0.218 Uiso 1 1 calc R
H30C H 1.0053 0.1146 0.7640 0.218 Uiso 1 1 calc R
C21' C 0.327(2) 0.0104(7) 0.9948(10) 0.050(4) Uani 1 1 d .
H21' H 0.4442 -0.0043 1.0250 0.060 Uiso 1 1 calc R
C22' C 0.143(2) 0.0267(8) 1.0475(9) 0.052(5) Uani 1 1 d .
H22' H 0.0331 0.0448 1.0170 0.062 Uiso 1 1 calc R
C23' C 0.055(2) -0.0245(7) 1.0881(9) 0.050(4) Uani 1 1 d .
H23' H 0.1586 -0.0386 1.1248 0.060 Uiso 1 1 calc R
C24' C 0.007(2) -0.0706(7) 1.0319(9) 0.044(4) Uani 1 1 d .
H24' H -0.1157 -0.0594 1.0019 0.053 Uiso 1 1 calc R
C25' C 0.188(2) -0.0823(8) 0.9770(10) 0.057(5) Uani 1 1 d .
H25' H 0.3048 -0.0965 1.0078 0.069 Uiso 1 1 calc R
C26' C 0.147(3) -0.1245(9) 0.9180(12) 0.076(6) Uani 1 1 d .
H26A H 0.2684 -0.1295 0.8863 0.091 Uiso 1 1 calc R
H26B H 0.1124 -0.1607 0.9410 0.091 Uiso 1 1 calc R
C27' C -0.138(4) -0.1384(14) 0.8298(15) 0.096(8) Uani 1 1 d .
C28' C -0.311(4) -0.1127(12) 0.7907(13) 0.114(9) Uani 1 1 d .
H28D H -0.2596 -0.0864 0.7535 0.170 Uiso 1 1 calc R
H28E H -0.3964 -0.0930 0.8266 0.170 Uiso 1 1 calc R
H28F H -0.3913 -0.1416 0.7656 0.170 Uiso 1 1 calc R
C29' C 0.100(4) 0.1139(9) 1.1162(11) 0.067(6) Uani 1 1 d .
C30' C 0.215(4) 0.1472(11) 1.1779(13) 0.107(8) Uani 1 1 d .
H30D H 0.3610 0.1393 1.1751 0.160 Uiso 1 1 calc R
H30E H 0.1636 0.1362 1.2271 0.160 Uiso 1 1 calc R
H30F H 0.1915 0.1870 1.1704 0.160 Uiso 1 1 calc R
C31' C -0.140(4) -0.0030(10) 1.2026(12) 0.080(7) Uani 1 1 d .
C32' C -0.329(4) 0.0194(12) 1.2322(14) 0.146(12) Uani 1 1 d .
H32A H -0.4445 -0.0024 1.2132 0.219 Uiso 1 1 calc R
H32B H -0.3443 0.0582 1.2164 0.219 Uiso 1 1 calc R
H32C H -0.3258 0.0175 1.2868 0.219 Uiso 1 1 calc R
C33' C -0.224(3) -0.1498(8) 1.0660(14) 0.072(6) Uani 1 1 d .
C34' C -0.239(3) -0.1972(11) 1.1142(13) 0.092(7) Uani 1 1 d .
H34A H -0.1923 -0.1872 1.1644 0.138 Uiso 1 1 calc R
H34B H -0.1544 -0.2274 1.0947 0.138 Uiso 1 1 calc R
H34C H -0.3816 -0.2095 1.1162 0.138 Uiso 1 1 calc R

loop_
_atom_site_aniso_label
_atom_site_aniso_U_11
_atom_site_aniso_U_22
_atom_site_aniso_U_33
_atom_site_aniso_U_23
_atom_site_aniso_U_13
_atom_site_aniso_U_12
O1 0.040(7) 0.082(10) 0.107(11) -0.006(8) -0.031(7) 0.026(7)
O2 0.028(6) 0.077(9) 0.065(8) -0.008(7) -0.005(5) -0.022(6)
O6 0.162(17) 0.127(16) 0.161(19) -0.015(14) -0.035(14) -0.081(15)
O1' 0.033(6) 0.060(9) 0.080(9) 0.023(7) -0.003(6) -0.002(6)
O2' 0.049(7) 0.049(8) 0.067(8) 0.012(6) 0.005(6) -0.008(6)
O3' 0.047(6) 0.061(8) 0.060(8) -0.001(7) 0.006(6) 0.012(6)
O4' 0.051(7) 0.068(9) 0.077(9) -0.010(7) 0.017(6) -0.014(6)
O6' 0.057(7) 0.063(9) 0.103(10) 0.015(8) 0.005(7) -0.010(7)
O7' 0.162(17) 0.100(15) 0.163(19) 0.063(14) 0.005(14) -0.059(13)
O9' 0.107(13) 0.083(12) 0.196(19) 0.052(12) 0.067(13) 0.048(10)
O11' 0.153(15) 0.191(19) 0.048(10) 0.018(11) 0.012(10) 0.005(15)
O13' 0.079(10) 0.101(12) 0.151(15) -0.035(11) 0.044(10) -0.023(9)
C2 0.002(7) 0.089(14) 0.088(14) -0.010(12) 0.014(7) -0.013(8)
C3 0.034(9) 0.071(13) 0.049(11) -0.016(10) 0.004(8) -0.013(8)
C4 0.032(10) 0.12(2) 0.075(15) -0.028(13) -0.014(9) -0.009(11)
C5 0.13(2) 0.12(2) 0.11(2) -0.018(17) -0.098(17) 0.027(17)
C6 0.067(13) 0.110(19) 0.075(16) -0.034(14) 0.022(12) -0.048(14)
C7 0.097(16) 0.077(16) 0.108(19) 0.022(14) -0.006(15) -0.051(13)
C8 0.19(3) 0.070(17) 0.13(2) 0.028(17) -0.01(2) -0.024(18)
C9 0.044(9) 0.075(13) 0.062(12) -0.017(10) 0.007(8) 0.019(9)
C10 0.083(15) 0.15(2) 0.11(2) -0.004(18) -0.051(14) -0.023(16)
C1' 0.023(8) 0.058(12) 0.062(12) -0.013(10) -0.007(8) -0.024(8)
C2' 0.015(7) 0.045(10) 0.066(11) 0.019(9) 0.001(7) -0.010(7)
C3' 0.015(7) 0.062(12) 0.059(11) 0.021(10) -0.003(7) 0.004(8)
C4' 0.024(9) 0.072(13) 0.084(15) -0.005(12) -0.004(9) -0.007(8)
C5' 0.033(9) 0.040(11) 0.074(13) 0.004(10) 0.023(8) 0.001(8)
C6' 0.038(9) 0.051(12) 0.104(15) 0.013(11) -0.004(10) 0.011(9)
C7' 0.098(17) 0.062(15) 0.087(17) 0.022(14) -0.007(13) -0.049(14)
C8' 0.14(2) 0.18(3) 0.099(19) -0.02(2) 0.062(18) -0.05(2)
C9' 0.054(13) 0.073(16) 0.117(19) 0.022(15) 0.008(13) -0.025(12)
C10' 0.112(18) 0.088(18) 0.15(2) 0.041(18) -0.041(17) -0.038(15)
C11' 0.099(16) 0.068(14) 0.046(14) 0.001(11) 0.003(11) -0.030(12)
C12' 0.090(16) 0.15(3) 0.15(2) -0.03(2) -0.085(16) 0.018(17)
C13' 0.054(13) 0.086(18) 0.14(2) -0.065(16) 0.028(14) -0.014(12)
C14' 0.104(17) 0.064(16) 0.15(2) 0.007(16) 0.015(16) -0.033(13)
O21 0.055(7) 0.053(8) 0.089(9) 0.017(7) 0.042(7) -0.003(6)
O22 0.021(5) 0.048(7) 0.081(8) 0.004(7) -0.001(5) -0.009(5)
O26 0.146(15) 0.119(15) 0.161(18) 0.001(13) 0.037(13) -0.093(14)
O21' 0.031(6) 0.052(7) 0.071(8) -0.001(7) 0.009(5) -0.013(5)
O22' 0.051(7) 0.054(8) 0.070(8) -0.001(7) 0.000(6) -0.007(6)
O23' 0.041(6) 0.074(9) 0.069(9) 0.011(7) 0.013(6) 0.003(6)
O24' 0.042(6) 0.041(7) 0.082(9) 0.005(6) -0.007(6) -0.011(5)
O26' 0.059(8) 0.074(9) 0.088(10) 0.001(8) -0.022(7) -0.008(7)
O27' 0.19(2) 0.096(15) 0.17(2) -0.031(15) -0.072(15) -0.026(15)
O29' 0.058(9) 0.099(13) 0.205(19) -0.035(13) -0.053(11) 0.033(9)
O31' 0.132(14) 0.141(16) 0.092(12) 0.005(12) 0.007(11) 0.018(13)
O33' 0.033(7) 0.104(12) 0.216(18) 0.079(12) -0.054(9) -0.031(7)
C22 0.010(7) 0.056(11) 0.097(15) -0.006(11) 0.004(8) -0.013(8)
C23 0.031(9) 0.089(16) 0.074(13) -0.004(12) 0.004(9) -0.019(9)
C24 0.048(11) 0.102(19) 0.077(15) 0.035(13) -0.011(10) -0.028(11)
C25 0.037(9) 0.104(18) 0.047(11) 0.010(11) 0.014(8) -0.001(10)
C26 0.067(12) 0.047(12) 0.096(17) 0.009(12) -0.028(11) -0.028(10)
C27 0.126(19) 0.071(16) 0.087(17) -0.003(13) 0.033(15) 0.025(14)
C28 0.21(3) 0.073(18) 0.15(3) -0.028(19) 0.06(2) -0.005(19)
C29 0.072(13) 0.108(19) 0.077(15) 0.043(13) -0.009(11) 0.000(12)
C30 0.14(2) 0.17(3) 0.13(2) 0.09(2) 0.098(19) 0.04(2)
C21' 0.043(9) 0.047(12) 0.061(11) 0.004(10) -0.010(8) -0.013(9)
C22' 0.039(9) 0.071(13) 0.045(11) 0.004(10) -0.001(8) -0.011(9)
C23' 0.035(9) 0.061(12) 0.056(11) 0.002(10) -0.006(8) -0.020(8)
C24' 0.025(8) 0.050(11) 0.058(12) -0.012(9) 0.006(8) 0.002(7)
C25' 0.041(10) 0.068(14) 0.063(13) 0.006(11) -0.005(9) -0.019(9)
C26' 0.064(12) 0.068(14) 0.097(16) -0.028(13) 0.040(12) 0.015(11)
C27' 0.085(17) 0.11(2) 0.10(2) -0.021(19) 0.021(15) -0.015(18)
C28' 0.115(18) 0.13(2) 0.097(18) -0.004(17) -0.064(16) -0.017(18)
C29' 0.083(15) 0.066(15) 0.051(12) -0.024(11) 0.009(11) -0.021(13)
C30' 0.124(19) 0.11(2) 0.086(17) -0.037(15) 0.006(15) 0.023(16)
C31' 0.094(16) 0.106(18) 0.040(14) 0.004(13) 0.039(12) -0.016(15)
C32' 0.19(3) 0.13(2) 0.12(2) -0.050(19) 0.13(2) 0.01(2)
C33' 0.046(11) 0.047(12) 0.123(18) 0.000(13) -0.003(12) -0.035(10)
C34' 0.064(13) 0.11(2) 0.101(17) 0.032(15) 0.021(12) -0.033(13)

loop_
_atom_type_symbol
_atom_type_description
_atom_type_scat_dispersion_real
_atom_type_scat_dispersion_imag
_atom_type_scat_source
C C 0.0033 0.0016 'International Tables Vol C Tables 4.2.6.8 and 6.1.1.4'
H H 0.0000 0.0000 'International Tables Vol C Tables 4.2.6.8 and 6.1.1.4'
O O 0.0106 0.0060 'International Tables Vol C Tables 4.2.6.8 and 6.1.1.4'

loop_
_geom_angle_atom_site_label_1
_geom_angle_atom_site_label_2
_geom_angle_atom_site_label_3
_geom_angle
C2 O1 C5 109.4(16)
C1' O2 C2 113.5(12)
C1' O1' C5' 111.7(13)
C9' O2' C2' 116.3(13)
C11' O3' C3' 115.7(14)
C13' O4' C4' 118.1(14)
C7' O6' C6' 119.3(17)
O1 C2 O2 110.8(14)
O1 C2 C3 108.2(14)
O2 C2 C3 109.6(12)
C4 C3 C6 110.8(16)
C4 C3 C9 114.2(15)
C6 C3 C9 109.6(15)
C4 C3 C2 100.6(15)
C6 C3 C2 110.6(14)
C9 C3 C2 110.8(13)
C3 C4 C5 101.8(15)
C3 C4 C10 115.2(17)
C5 C4 C10 111(2)
O1 C5 C4 104.1(18)
O6 C6 C7 124(2)
O6 C6 C3 117(2)
C7 C6 C3 118.0(16)
C6 C7 C8 112(2)
O2 C1' O1' 105.7(13)
O2 C1' C2' 106.7(13)
O1' C1' C2' 107.5(10)
O2' C2' C1' 107.1(11)
O2' C2' C3' 107.9(13)
C1' C2' C3' 110.2(12)
O3' C3' C2' 109.2(12)
O3' C3' C4' 107.8(11)
C2' C3' C4' 109.1(13)
O4' C4' C5' 108.7(14)
O4' C4' C3' 105.0(14)
C5' C4' C3' 109.1(12)
O1' C5' C4' 109.4(13)
O1' C5' C6' 108.5(14)
C4' C5' C6' 111.7(13)
O6' C6' C5' 106.9(13)
O7' C7' O6' 118(2)
O7' C7' C8' 125(2)
O6' C7' C8' 116(2)
O9' C9' O2' 123.1(19)
O9' C9' C10' 123(2)
O2' C9' C10' 112.8(19)
O11' C11' O3' 130(2)
O11' C11' C12' 122(2)
O3' C11' C12' 107.9(19)
O13' C13' O4' 122.3(19)
O13' C13' C14' 124(2)
O4' C13' C14' 110.6(18)
C25 O21 C22 111.3(14)
C21' O22 C22 115.8(13)
C25' O21' C21' 113.7(13)
C29' O22' C22' 116.3(13)
C31' O23' C23' 124.0(15)
C33' O24' C24' 123.0(14)
C27' O26' C26' 122.5(19)
O22 C22 O21 111.9(13)
O22 C22 C23 112.5(13)
O21 C22 C23 104.6(13)
C26 C23 C24 115.9(15)
C26 C23 C29 104.1(17)
C24 C23 C29 112.2(15)
C26 C23 C22 112.9(15)
C24 C23 C22 102.2(15)
C29 C23 C22 109.7(13)
C25 C24 C30 115(2)
C25 C24 C23 103.0(14)
C30 C24 C23 116.7(19)
O21 C25 C24 105.5(15)
O26 C26 C27 125(2)
O26 C26 C23 117(2)
C27 C26 C23 118.2(16)
C28 C27 C26 116(2)
O22 C21' O21' 108.1(13)
O22 C21' C22' 109.0(13)
O21' C21' C22' 108.1(12)
O22' C22' C23' 110.0(13)
O22' C22' C21' 106.8(12)
C23' C22' C21' 111.8(15)
O23' C23' C24' 110.0(11)
O23' C23' C22' 109.9(14)
C24' C23' C22' 110.1(14)
O24' C24' C23' 107.5(13)
O24' C24' C25' 110.4(12)
C23' C24' C25' 112.8(12)
O21' C25' C26' 108.9(15)
O21' C25' C24' 110.6(14)
C26' C25' C24' 115.5(13)
O26' C26' C25' 107.7(15)
O27' C27' O26' 115(3)
O27' C27' C28' 129(3)
O26' C27' C28' 116(3)
O29' C29' O22' 122.4(17)
O29' C29' C30' 132(2)
O22' C29' C30' 105.4(18)
O31' C31' O23' 119.0(18)
O31' C31' C32' 124(2)
O23' C31' C32' 116(2)
O33' C33' O24' 116.6(17)
O33' C33' C34' 129.9(16)
O24' C33' C34' 113.1(19)

loop_
_geom_bond_atom_site_label_1
_geom_bond_atom_site_label_2
_geom_bond_distance
O1 C2 1.39(2)
O1 C5 1.43(2)
O2 C1' 1.381(18)
O2 C2 1.457(15)
O6 C6 1.22(2)
O1' C1' 1.415(18)
O1' C5' 1.420(19)
O2' C9' 1.35(2)
O2' C2' 1.445(18)
O3' C11' 1.30(2)
O3' C3' 1.441(16)
O4' C13' 1.30(2)
O4' C4' 1.47(2)
O6' C7' 1.35(2)
O6' C6' 1.41(2)
O7' C7' 1.21(3)
O9' C9' 1.23(2)
O11' C11' 1.19(2)
O13' C13' 1.21(2)
C2 C3 1.57(2)
C3 C4 1.53(2)
C3 C6 1.53(3)
C3 C9 1.54(2)
C4 C5 1.53(3)
C4 C10 1.57(3)
C6 C7 1.47(3)
C7 C8 1.56(3)
C1' C2' 1.51(2)
C2' C3' 1.53(2)
C3' C4' 1.53(2)
C4' C5' 1.51(2)
C5' C6' 1.53(2)
C7' C8' 1.46(3)
C9' C10' 1.45(3)
C11' C12' 1.60(3)
C13' C14' 1.47(3)
O21 C25 1.406(18)
O21 C22 1.432(19)
O22 C21' 1.363(18)
O22 C22 1.374(15)
O26 C26 1.22(2)
O21' C25' 1.42(2)
O21' C21' 1.428(18)
O22' C29' 1.38(2)
O22' C22' 1.44(2)
O23' C31' 1.30(2)
O23' C23' 1.443(18)
O24' C33' 1.349(18)
O24' C24' 1.448(19)
O26' C27' 1.32(3)
O26' C26' 1.43(2)
O27' C27' 1.21(3)
O29' C29' 1.15(2)
O31' C31' 1.25(2)
O33' C33' 1.23(2)
C22 C23 1.58(3)
C23 C26 1.52(3)
C23 C24 1.56(3)
C23 C29 1.57(2)
C24 C25 1.47(3)
C24 C30 1.50(3)
C26 C27 1.51(3)
C27 C28 1.50(3)
C21' C22' 1.55(2)
C22' C23' 1.51(2)
C23' C24' 1.50(2)
C24' C25' 1.54(2)
C25' C26' 1.46(3)
C27' C28' 1.43(3)
C29' C30' 1.52(3)
C31' C32' 1.43(3)
C33' C34' 1.40(3)
